data_1517306
loop_
_publ_author_name
'Li, Yuanzhuo'
'Zhao, Ke-Qing'
'Elsegood, Mark R. J.'
'Prior, Timothy J.'
'Sun, Xinsen'
'Mo, Shanyan'
'Redshaw, Carl'

_publ_section_title
;
 Organoaluminium complexes of ortho-, meta-, para-anisidines: synthesis,
 structural studies and ROP of \e-caprolactone (and rac-lactide)
;
_journal_issue 9
_journal_name_full 'Catalysis Science &amp; Technology'
_journal_page_first 3025
_journal_paper_doi 10.1039/C4CY00624K
_journal_volume 4
_journal_year 2014
_chemical_formula_moiety 'C24 H46 Al4 N2 O2, C7 H8'
_chemical_formula_sum 'C31 H54 Al4 N2 O2'
_chemical_formula_weight 594.68
_space_group_crystal_system monoclinic
_space_group_IT_number 14
_space_group_name_Hall '-P 2yn'
_space_group_name_H-M_alt 'P 1 21/n 1'
_symmetry_space_group_name_Hall '-P 2yn'
_symmetry_space_group_name_H-M 'P 1 21/n 1'
_atom_sites_solution_hydrogens mixed
_atom_sites_solution_primary direct
_atom_sites_solution_secondary difmap
_audit_creation_method SHELXL-2013
_cell_angle_alpha 90
_cell_angle_beta 92.839(2)
_cell_angle_gamma 90
_cell_formula_units_Z 2
_cell_length_a 7.1092(4)
_cell_length_b 21.2450(12)
_cell_length_c 12.3300(7)
_cell_measurement_reflns_used 6768
_cell_measurement_temperature 150(2)
_cell_measurement_theta_max 28.40
_cell_measurement_theta_min 2.53
_cell_volume 1859.98(18)
_computing_cell_refinement 'Bruker SAINT'
_computing_data_collection 'Bruker SMART'
_computing_data_reduction 'Bruker SAINT'
_computing_molecular_graphics 'Bruker SHELXTL'
_computing_publication_material 'Bruker SHELXTL'
_computing_structure_refinement 'SHELXL-2013 (Sheldrick, 2013)'
_computing_structure_solution 'SHELXs-97 (Sheldrick, 2008)'
_diffrn_ambient_temperature 150(2)
_diffrn_measured_fraction_theta_full 0.999
_diffrn_measured_fraction_theta_max 0.916
_diffrn_measurement_device_type 'Bruker SMART 1000 CCD diffractometer'
_diffrn_measurement_method '\w rotation with narrow frames'
_diffrn_radiation_type MoK\a
_diffrn_radiation_wavelength 0.71073
_diffrn_reflns_av_R_equivalents 0.0192
_diffrn_reflns_av_unetI/netI 0.0197
_diffrn_reflns_Laue_measured_fraction_full 0.999
_diffrn_reflns_Laue_measured_fraction_max 0.916
_diffrn_reflns_limit_h_max 9
_diffrn_reflns_limit_h_min -9
_diffrn_reflns_limit_k_max 27
_diffrn_reflns_limit_k_min -28
_diffrn_reflns_limit_l_max 16
_diffrn_reflns_limit_l_min -15
_diffrn_reflns_number 15849
_diffrn_reflns_point_group_measured_fraction_full 0.999
_diffrn_reflns_point_group_measured_fraction_max 0.916
_diffrn_reflns_theta_full 25.242
_diffrn_reflns_theta_max 28.693
_diffrn_reflns_theta_min 1.917
_diffrn_source 'sealed tube'
_diffrn_standards_decay_% 0
_diffrn_standards_interval_count 0
_diffrn_standards_interval_time 0
_diffrn_standards_number 0
_exptl_absorpt_coefficient_mu 0.152
_exptl_absorpt_correction_T_max 0.989
_exptl_absorpt_correction_T_min 0.896
_exptl_absorpt_correction_type multi-scan
_exptl_absorpt_process_details 'SADABS v2.01, Sheldrick, G.M., (2000)'
_exptl_crystal_colour colourless
_exptl_crystal_density_diffrn 1.062
_exptl_crystal_density_method 'not measured'
_exptl_crystal_description needle
_exptl_crystal_F_000 644
_exptl_crystal_size_max 0.730
_exptl_crystal_size_mid 0.110
_exptl_crystal_size_min 0.070
_refine_diff_density_max 0.313
_refine_diff_density_min -0.202
_refine_diff_density_rms 0.042
_refine_ls_extinction_method none
_refine_ls_goodness_of_fit_ref 1.026
_refine_ls_hydrogen_treatment mixed
_refine_ls_matrix_type full
_refine_ls_number_parameters 235
_refine_ls_number_reflns 4408
_refine_ls_number_restraints 52
_refine_ls_restrained_S_all 1.054
_refine_ls_R_factor_all 0.0538
_refine_ls_R_factor_gt 0.0386
_refine_ls_shift/su_max 0.001
_refine_ls_shift/su_mean 0.000
_refine_ls_structure_factor_coef Fsqd
_refine_ls_weighting_details 'w=1/[\s^2^(Fo^2^)+(0.0486P)^2^+0.7440P] where P=(Fo^2^+2Fc^2^)/3'
_refine_ls_weighting_scheme calc
_refine_ls_wR_factor_gt 0.0970
_refine_ls_wR_factor_ref 0.1073
_reflns_Friedel_coverage 0.000
_reflns_number_gt 3463
_reflns_number_total 4408
_reflns_threshold_expression 'I > 2\s(I)'
_cod_duplicate_entry 1516157
_cod_data_source_file c4cy00624k2.cif
_cod_data_source_block cr42
_cod_database_code 1517306
_shelx_space_group_comment
; 
The symmetry employed for this shelxl refinement is uniquely defined 
by the following loop, which should always be used as a source of 
symmetry information in preference to the above space-group names. 
They are only intended as comments. 
;
_shelx_estimated_absorpt_t_min 0.897
_shelx_estimated_absorpt_t_max 0.989
_shelxl_version_number 2013-4

loop_
_space_group_symop_operation_xyz
'x, y, z'
'-x+1/2, y+1/2, -z+1/2'
'-x, -y, -z'
'x-1/2, -y-1/2, z-1/2'

loop_
_atom_site_label
_atom_site_type_symbol
_atom_site_fract_x
_atom_site_fract_y
_atom_site_fract_z
_atom_site_U_iso_or_equiv
_atom_site_adp_type
_atom_site_occupancy
_atom_site_site_symmetry_order
_atom_site_calc_flag
_atom_site_refinement_flags_posn
_atom_site_refinement_flags_adp
_atom_site_refinement_flags_occupancy
_atom_site_disorder_assembly
_atom_site_disorder_group
Al1 Al 0.10328(7) 0.23031(2) 0.24514(4) 0.03661(14) Uani 1 1 d . . . . .
C1 C 0.0038(4) 0.20683(19) 0.0999(2) 0.1045(12) Uani 1 1 d . . . . .
H1A H -0.0591 0.2432 0.0653 0.157 Uiso 1 1 calc R U . . .
H1B H -0.0867 0.1724 0.1056 0.157 Uiso 1 1 calc R U . . .
H1C H 0.1075 0.1932 0.0560 0.157 Uiso 1 1 calc R U . . .
C2 C 0.2618(3) 0.16702(9) 0.3221(2) 0.0657(6) Uani 1 1 d . . . . .
H2A H 0.3396 0.1454 0.2702 0.099 Uiso 1 1 calc R U . . .
H2B H 0.1814 0.1363 0.3569 0.099 Uiso 1 1 calc R U . . .
H2C H 0.3434 0.1878 0.3776 0.099 Uiso 1 1 calc R U . . .
C3 C -0.0613(3) 0.27828(9) 0.33687(16) 0.0502(5) Uani 1 1 d . . . . .
H3A H 0.0100 0.2919 0.4028 0.075 Uiso 1 1 calc R U . . .
H3B H -0.1670 0.2518 0.3568 0.075 Uiso 1 1 calc R U . . .
H3C H -0.1096 0.3153 0.2970 0.075 Uiso 1 1 calc R U . . .
Al2 Al -0.16176(6) 0.50037(2) 0.06428(4) 0.02861(12) Uani 1 1 d . . . . .
C4 C -0.2646(2) 0.42041(8) 0.11129(14) 0.0415(4) Uani 1 1 d . . . . .
H4A H -0.2262 0.4131 0.1877 0.062 Uiso 1 1 calc R U . . .
H4B H -0.2170 0.3863 0.0668 0.062 Uiso 1 1 calc R U . . .
H4C H -0.4024 0.4217 0.1031 0.062 Uiso 1 1 calc R U . . .
C5 C -0.2780(3) 0.57926(9) 0.10839(14) 0.0489(5) Uani 1 1 d . . . . .
H5A H -0.3871 0.5886 0.0593 0.073 Uiso 1 1 calc R U . . .
H5B H -0.1862 0.6135 0.1052 0.073 Uiso 1 1 calc R U . . .
H5C H -0.3190 0.5752 0.1828 0.073 Uiso 1 1 calc R U . . .
O1 O 0.29435(16) 0.29244(5) 0.20935(10) 0.0393(3) Uani 1 1 d . . . . .
C6 C 0.28894(19) 0.35790(6) 0.23110(12) 0.0284(3) Uani 1 1 d . . . . .
C7 C 0.3731(2) 0.37992(8) 0.32619(13) 0.0368(4) Uani 1 1 d . . . . .
H7 H 0.430(3) 0.3531(10) 0.3743(17) 0.058(6) Uiso 1 1 d . . . . .
C8 C 0.3700(2) 0.44410(8) 0.34407(12) 0.0370(4) Uani 1 1 d . . . . .
H8 H 0.423(3) 0.4610(9) 0.4092(16) 0.048(5) Uiso 1 1 d . . . . .
C9 C 0.2873(2) 0.48476(7) 0.26802(12) 0.0291(3) Uani 1 1 d . . . . .
H9 H 0.286(2) 0.5283(8) 0.2814(14) 0.034(4) Uiso 1 1 d . . . . .
C10 C 0.20219(17) 0.46144(6) 0.17198(10) 0.0220(3) Uani 1 1 d . . . . .
C11 C 0.20196(19) 0.39665(6) 0.15402(11) 0.0241(3) Uani 1 1 d . . . . .
H11 H 0.148(2) 0.3801(8) 0.0914(14) 0.033(4) Uiso 1 1 d . . . . .
C12 C 0.4534(3) 0.27389(8) 0.14719(19) 0.0551(5) Uani 1 1 d . . . . .
H12A H 0.4446 0.2946 0.0761 0.083 Uiso 1 1 calc R U . . .
H12B H 0.4520 0.2281 0.1371 0.083 Uiso 1 1 calc R U . . .
H12C H 0.5708 0.2864 0.1863 0.083 Uiso 1 1 calc R U . . .
N1 N 0.11473(16) 0.50315(5) 0.09261(10) 0.0247(2) Uani 1 1 d . . . . .
H1 H 0.139(3) 0.5401(9) 0.1111(14) 0.036(5) Uiso 1 1 d . . . . .
C13 C 0.0205(6) 0.4644(2) 0.5270(3) 0.0517(9) Uani 0.5 1 d D U P A -1
C14 C -0.1146(14) 0.4629(4) 0.4467(8) 0.0459(15) Uani 0.5 1 d D U P A -1
H14 H -0.1782 0.4247 0.4284 0.055 Uiso 0.5 1 calc R U P A -1
C15 C -0.1607(7) 0.5198(2) 0.3896(4) 0.0637(11) Uani 0.5 1 d D U P A -1
H15 H -0.2569 0.5199 0.3333 0.076 Uiso 0.5 1 calc R U P A -1
C16 C -0.0679(13) 0.5731(3) 0.4155(9) 0.085(2) Uani 0.5 1 d D U P A -1
H16 H -0.0991 0.6105 0.3765 0.101 Uiso 0.5 1 calc R U P A -1
C17 C 0.0698(10) 0.5749(3) 0.4962(6) 0.0910(18) Uani 0.5 1 d D U P A -1
H17 H 0.1353 0.6129 0.5132 0.109 Uiso 0.5 1 calc R U P A -1
C18 C 0.1138(16) 0.5178(4) 0.5552(10) 0.067(2) Uani 0.5 1 d D U P A -1
H18 H 0.2070 0.5177 0.6132 0.080 Uiso 0.5 1 calc R U P A -1
C19 C 0.0676(16) 0.4033(4) 0.5835(8) 0.103(3) Uani 0.5 1 d D U P A -1
H19A H -0.0476 0.3845 0.6097 0.155 Uiso 0.5 1 calc R U P A -1
H19B H 0.1568 0.4112 0.6452 0.155 Uiso 0.5 1 calc R U P A -1
H19C H 0.1244 0.3743 0.5326 0.155 Uiso 0.5 1 calc R U P A -1

loop_
_atom_site_aniso_label
_atom_site_aniso_U_11
_atom_site_aniso_U_22
_atom_site_aniso_U_33
_atom_site_aniso_U_23
_atom_site_aniso_U_13
_atom_site_aniso_U_12
Al1 0.0391(3) 0.0318(2) 0.0392(3) 0.00013(19) 0.0047(2) -0.00729(19)
C1 0.0745(18) 0.175(3) 0.0638(16) -0.0448(19) 0.0018(13) -0.0408(19)
C2 0.0702(14) 0.0364(10) 0.0933(17) 0.0296(10) 0.0313(12) 0.0109(9)
C3 0.0487(10) 0.0457(10) 0.0577(11) 0.0099(8) 0.0178(9) 0.0007(8)
Al2 0.0217(2) 0.0346(2) 0.0298(2) 0.01002(17) 0.00410(16) 0.00447(17)
C4 0.0281(8) 0.0540(10) 0.0425(9) 0.0196(8) 0.0024(6) -0.0083(7)
C5 0.0477(10) 0.0639(12) 0.0356(9) 0.0027(8) 0.0067(7) 0.0285(9)
O1 0.0405(6) 0.0211(5) 0.0581(7) 0.0110(5) 0.0187(5) 0.0036(4)
C6 0.0270(7) 0.0226(6) 0.0363(8) 0.0082(6) 0.0081(6) 0.0020(5)
C7 0.0341(8) 0.0472(9) 0.0291(8) 0.0152(7) 0.0006(6) 0.0077(7)
C8 0.0349(8) 0.0515(10) 0.0240(7) -0.0029(7) -0.0036(6) 0.0006(7)
C9 0.0275(7) 0.0299(7) 0.0300(7) -0.0057(6) 0.0017(6) -0.0013(6)
C10 0.0188(6) 0.0231(6) 0.0241(6) 0.0028(5) 0.0019(5) 0.0002(5)
C11 0.0241(6) 0.0232(6) 0.0251(6) 0.0006(5) 0.0013(5) -0.0020(5)
C12 0.0537(11) 0.0312(8) 0.0834(14) -0.0002(9) 0.0339(10) 0.0030(8)
N1 0.0238(6) 0.0199(5) 0.0303(6) 0.0042(5) 0.0002(4) 0.0006(4)
C13 0.051(2) 0.067(3) 0.0386(18) -0.0046(18) 0.0105(16) 0.0101(19)
C14 0.047(3) 0.047(3) 0.044(3) -0.008(3) 0.006(2) -0.006(3)
C15 0.056(3) 0.068(3) 0.069(3) 0.018(2) 0.023(2) 0.006(2)
C16 0.083(4) 0.057(3) 0.119(6) 0.005(4) 0.059(3) 0.015(3)
C17 0.084(4) 0.065(3) 0.130(5) -0.041(3) 0.060(3) -0.025(3)
C18 0.047(3) 0.085(5) 0.070(4) -0.039(4) 0.021(3) -0.012(4)
C19 0.117(6) 0.121(6) 0.075(4) 0.036(5) 0.029(4) 0.059(5)

loop_
_atom_type_symbol
_atom_type_description
_atom_type_scat_dispersion_real
_atom_type_scat_dispersion_imag
_atom_type_scat_source
C C 0.0033 0.0016 'International Tables Vol C Tables 4.2.6.8 and 6.1.1.4'
H H 0.0000 0.0000 'International Tables Vol C Tables 4.2.6.8 and 6.1.1.4'
N N 0.0061 0.0033 'International Tables Vol C Tables 4.2.6.8 and 6.1.1.4'
O O 0.0106 0.0060 'International Tables Vol C Tables 4.2.6.8 and 6.1.1.4'
Al Al 0.0645 0.0514 'International Tables Vol C Tables 4.2.6.8 and 6.1.1.4'

loop_
_geom_angle_atom_site_label_1
_geom_angle_atom_site_label_2
_geom_angle_atom_site_label_3
_geom_angle
_geom_angle_site_symmetry_1
_geom_angle_site_symmetry_3
C3 Al1 C1 117.58(12) . .
C3 Al1 O1 102.74(7) . .
C1 Al1 O1 100.87(10) . .
C3 Al1 C2 114.98(9) . .
C1 Al1 C2 116.07(15) . .
O1 Al1 C2 100.48(7) . .
Al1 C1 H1A 109.5 . .
Al1 C1 H1B 109.5 . .
H1A C1 H1B 109.5 . .
Al1 C1 H1C 109.5 . .
H1A C1 H1C 109.5 . .
H1B C1 H1C 109.5 . .
Al1 C2 H2A 109.5 . .
Al1 C2 H2B 109.5 . .
H2A C2 H2B 109.5 . .
Al1 C2 H2C 109.5 . .
H2A C2 H2C 109.5 . .
H2B C2 H2C 109.5 . .
Al1 C3 H3A 109.5 . .
Al1 C3 H3B 109.5 . .
H3A C3 H3B 109.5 . .
Al1 C3 H3C 109.5 . .
H3A C3 H3C 109.5 . .
H3B C3 H3C 109.5 . .
C4 Al2 C5 119.59(9) . .
C4 Al2 N1 110.93(6) . .
C5 Al2 N1 110.76(7) . .
C4 Al2 N1 109.97(7) . 3_565
C5 Al2 N1 113.43(6) . 3_565
N1 Al2 N1 87.67(5) . 3_565
C4 Al2 Al2 118.97(6) . 3_565
C5 Al2 Al2 121.42(7) . 3_565
N1 Al2 Al2 43.84(4) . 3_565
N1 Al2 Al2 43.83(4) 3_565 3_565
Al2 C4 H4A 109.5 . .
Al2 C4 H4B 109.5 . .
H4A C4 H4B 109.5 . .
Al2 C4 H4C 109.5 . .
H4A C4 H4C 109.5 . .
H4B C4 H4C 109.5 . .
Al2 C5 H5A 109.5 . .
Al2 C5 H5B 109.5 . .
H5A C5 H5B 109.5 . .
Al2 C5 H5C 109.5 . .
H5A C5 H5C 109.5 . .
H5B C5 H5C 109.5 . .
C6 O1 C12 113.30(11) . .
C6 O1 Al1 126.35(9) . .
C12 O1 Al1 120.17(10) . .
C7 C6 C11 123.14(14) . .
C7 C6 O1 118.79(13) . .
C11 C6 O1 118.06(13) . .
C6 C7 C8 117.59(14) . .
C6 C7 H7 120.6(14) . .
C8 C7 H7 121.8(14) . .
C7 C8 C9 121.16(14) . .
C7 C8 H8 120.2(12) . .
C9 C8 H8 118.6(12) . .
C8 C9 C10 120.37(14) . .
C8 C9 H9 120.1(11) . .
C10 C9 H9 119.5(11) . .
C9 C10 C11 118.88(12) . .
C9 C10 N1 120.92(12) . .
C11 C10 N1 120.20(12) . .
C6 C11 C10 118.85(13) . .
C6 C11 H11 120.5(10) . .
C10 C11 H11 120.6(10) . .
O1 C12 H12A 109.5 . .
O1 C12 H12B 109.5 . .
H12A C12 H12B 109.5 . .
O1 C12 H12C 109.5 . .
H12A C12 H12C 109.5 . .
H12B C12 H12C 109.5 . .
C10 N1 Al2 119.57(9) . .
C10 N1 Al2 123.58(9) . 3_565
Al2 N1 Al2 92.33(5) . 3_565
C10 N1 H1 108.4(12) . .
Al2 N1 H1 105.6(12) . .
Al2 N1 H1 105.1(12) 3_565 .
C14 C13 C18 122.2(7) . .
C14 C13 C19 117.1(6) . .
C18 C13 C19 120.7(7) . .
C13 C14 C15 118.7(6) . .
C13 C14 H14 120.6 . .
C15 C14 H14 120.6 . .
C16 C15 C14 119.9(7) . .
C16 C15 H15 120.0 . .
C14 C15 H15 120.0 . .
C15 C16 C17 121.7(8) . .
C15 C16 H16 119.2 . .
C17 C16 H16 119.2 . .
C16 C17 C18 118.4(7) . .
C16 C17 H17 120.8 . .
C18 C17 H17 120.8 . .
C13 C18 C17 119.0(9) . .
C13 C18 H18 120.5 . .
C17 C18 H18 120.5 . .
C13 C19 H19A 109.5 . .
C13 C19 H19B 109.5 . .
H19A C19 H19B 109.5 . .
C13 C19 H19C 109.5 . .
H19A C19 H19C 109.5 . .
H19B C19 H19C 109.5 . .

loop_
_geom_bond_atom_site_label_1
_geom_bond_atom_site_label_2
_geom_bond_distance
_geom_bond_site_symmetry_2
Al1 C3 1.9541(19) .
Al1 C1 1.957(2) .
Al1 O1 1.9600(11) .
Al1 C2 1.968(2) .
C1 H1A 0.9800 .
C1 H1B 0.9800 .
C1 H1C 0.9800 .
C2 H2A 0.9800 .
C2 H2B 0.9800 .
C2 H2C 0.9800 .
C3 H3A 0.9800 .
C3 H3B 0.9800 .
C3 H3C 0.9800 .
Al2 C4 1.9490(16) .
Al2 C5 1.9577(18) .
Al2 N1 1.9802(12) .
Al2 N1 1.9807(13) 3_565
Al2 Al2 2.8573(8) 3_565
C4 H4A 0.9800 .
C4 H4B 0.9800 .
C4 H4C 0.9800 .
C5 H5A 0.9800 .
C5 H5B 0.9800 .
C5 H5C 0.9800 .
O1 C6 1.4173(17) .
O1 C12 1.451(2) .
C6 C7 1.372(2) .
C6 C11 1.3803(19) .
C7 C8 1.382(2) .
C7 H7 0.90(2) .
C8 C9 1.384(2) .
C8 H8 0.94(2) .
C9 C10 1.3938(19) .
C9 H9 0.940(17) .
C10 C11 1.3941(18) .
C10 N1 1.4385(16) .
C11 H11 0.916(17) .
C12 H12A 0.9800 .
C12 H12B 0.9800 .
C12 H12C 0.9800 .
N1 Al2 1.9807(13) 3_565
N1 H1 0.833(19) .
C13 C14 1.344(9) .
C13 C18 1.351(8) .
C13 C19 1.503(8) .
C14 C15 1.430(9) .
C14 H14 0.9500 .
C15 C16 1.340(8) .
C15 H15 0.9500 .
C16 C17 1.362(11) .
C16 H16 0.9500 .
C17 C18 1.441(11) .
C17 H17 0.9500 .
C18 H18 0.9500 .
C19 H19A 0.9800 .
C19 H19B 0.9800 .
C19 H19C 0.9800 .

loop_
_geom_torsion_atom_site_label_1
_geom_torsion_atom_site_label_2
_geom_torsion_atom_site_label_3
_geom_torsion_atom_site_label_4
_geom_torsion
_geom_torsion_site_symmetry_4
C12 O1 C6 C7 -92.52(18) .
Al1 O1 C6 C7 92.40(15) .
C12 O1 C6 C11 86.21(18) .
Al1 O1 C6 C11 -88.88(15) .
C11 C6 C7 C8 -0.3(2) .
O1 C6 C7 C8 178.37(13) .
C6 C7 C8 C9 -0.9(2) .
C7 C8 C9 C10 1.1(2) .
C8 C9 C10 C11 0.0(2) .
C8 C9 C10 N1 179.60(13) .
C7 C6 C11 C10 1.3(2) .
O1 C6 C11 C10 -177.35(11) .
C9 C10 C11 C6 -1.12(19) .
N1 C10 C11 C6 179.25(12) .
C9 C10 N1 Al2 -113.06(13) .
C11 C10 N1 Al2 66.56(15) .
C9 C10 N1 Al2 131.30(12) 3_565
C11 C10 N1 Al2 -49.08(16) 3_565
C18 C13 C14 C15 0.0(18) .
C19 C13 C14 C15 -178.8(8) .
C13 C14 C15 C16 0.9(13) .
C14 C15 C16 C17 -0.5(13) .
C15 C16 C17 C18 -0.6(13) .
C14 C13 C18 C17 -1.2(18) .
C19 C13 C18 C17 177.6(8) .
C16 C17 C18 C13 1.5(14) .
